data_7008442
loop_
_publ_author_name
'Adams, Harry'
'Batten, Stuart R.'
'Davies, Graham M.'
'Duriska, Martin B.'
'Jeffery, John C.'
'Jensen, Paul'
'Lu, Jinzhen'
'Motson, Graham R.'
'Coles, Simon J.'
'Hursthouse, Michael B.'
'Ward, Michael D.'

_publ_section_title
;
 New bis-, tris- and tetrakis(pyrazolyl)borate ligands with 3-pyridyl
 and 4-pyridyl substituents: synthesis and coordination chemistry.
;
_journal_issue 11
_journal_name_full 'Dalton transactions (Cambridge, England : 2003)'
_journal_page_first 1910
_journal_page_last 1923
_journal_paper_doi 10.1039/b502892b
_journal_year 2005
_chemical_formula_moiety 'C33 H30 B2 Cl2 N12 Tl2'
_chemical_formula_sum 'C33 H30 B2 Cl2 N12 Tl2'
_chemical_formula_weight 1095.95
_chemical_name_systematic
;
?
;
_space_group_IT_number 14
_symmetry_cell_setting monoclinic
_symmetry_space_group_name_Hall '-P 2ybc'
_symmetry_space_group_name_H-M 'P 1 21/c 1'
_atom_sites_solution_hydrogens geom
_atom_sites_solution_primary direct
_atom_sites_solution_secondary difmap
_audit_creation_method SHELXL-97
_cell_angle_alpha 90.00
_cell_angle_beta 92.016(3)
_cell_angle_gamma 90.00
_cell_formula_units_Z 4
_cell_length_a 8.1673(13)
_cell_length_b 16.983(3)
_cell_length_c 27.131(4)
_cell_measurement_reflns_used 5556
_cell_measurement_temperature 150(2)
_cell_measurement_theta_max 45.673
_cell_measurement_theta_min 4.797
_cell_volume 3760.9(11)
_computing_cell_refinement 'Bruker SMART'
_computing_data_collection 'Bruker SMART'
_computing_data_reduction 'Bruker SHELXTL'
_computing_molecular_graphics 'Bruker SHELXTL'
_computing_publication_material 'Bruker SHELXTL'
_computing_structure_refinement 'SHELXL-97 (Sheldrick, 1997)'
_computing_structure_solution 'SHELXS-97 (Sheldrick, 1990)'
_diffrn_ambient_temperature 150(2)
_diffrn_detector_area_resol_mean 100
_diffrn_measured_fraction_theta_full 0.984
_diffrn_measured_fraction_theta_max 0.984
_diffrn_measurement_device_type 'CCD area detector'
_diffrn_measurement_method 'phi and omega scans'
_diffrn_radiation_monochromator graphite
_diffrn_radiation_source 'fine-focus sealed tube'
_diffrn_radiation_type MoK\a
_diffrn_radiation_wavelength 0.71073
_diffrn_reflns_av_R_equivalents 0.1369
_diffrn_reflns_av_sigmaI/netI 0.1267
_diffrn_reflns_limit_h_max 10
_diffrn_reflns_limit_h_min -10
_diffrn_reflns_limit_k_max 22
_diffrn_reflns_limit_k_min -22
_diffrn_reflns_limit_l_max 35
_diffrn_reflns_limit_l_min -34
_diffrn_reflns_number 41391
_diffrn_reflns_theta_full 27.54
_diffrn_reflns_theta_max 27.54
_diffrn_reflns_theta_min 1.41
_diffrn_standards_decay_% 0
_diffrn_standards_number 0
_exptl_absorpt_coefficient_mu 8.743
_exptl_absorpt_correction_T_max 0.5414
_exptl_absorpt_correction_T_min 0.1076
_exptl_absorpt_correction_type multi-scan
_exptl_absorpt_process_details SADABS
_exptl_crystal_colour Colourless
_exptl_crystal_density_diffrn 1.936
_exptl_crystal_density_method 'not measured'
_exptl_crystal_description Plate
_exptl_crystal_F_000 2072
_exptl_crystal_size_max 0.46
_exptl_crystal_size_mid 0.16
_exptl_crystal_size_min 0.08
_refine_diff_density_max 2.839
_refine_diff_density_min -1.575
_refine_diff_density_rms 0.212
_refine_ls_extinction_method none
_refine_ls_goodness_of_fit_ref 1.018
_refine_ls_hydrogen_treatment constr
_refine_ls_matrix_type full
_refine_ls_number_parameters 426
_refine_ls_number_reflns 8548
_refine_ls_number_restraints 2
_refine_ls_restrained_S_all 1.021
_refine_ls_R_factor_all 0.1265
_refine_ls_R_factor_gt 0.0571
_refine_ls_shift/su_max 0.000
_refine_ls_shift/su_mean 0.000
_refine_ls_structure_factor_coef Fsqd
_refine_ls_weighting_details 'calc w=1/[\s^2^(Fo^2^)+(0.0527P)^2^+7.8946P] where P=(Fo^2^+2Fc^2^)/3'
_refine_ls_weighting_scheme calc
_refine_ls_wR_factor_gt 0.1205
_refine_ls_wR_factor_ref 0.1474
_reflns_number_gt 4928
_reflns_number_total 8548
_reflns_threshold_expression >2sigma(I)
_cod_data_source_file b502892b.txt
_cod_data_source_block TlBp3py
_cod_depositor_comments
;
The following automatic conversions were performed:
'_symmetry_cell_setting' value 'Monoclinic' changed to 'monoclinic'
according to '/home/saulius/struct/CIF-dictionaries/cif_core.dic'
dictionary named 'cif_core.dic' version 2.4.1 from
2010-06-29.

'_exptl_absorpt_correction_type' value 'Multi-Scan' changed
to 'multi-scan' according to
'/home/saulius/struct/CIF-dictionaries/cif_core.dic' dictionary named
'cif_core.dic' version 2.4.1 from 2010-06-29.

Automatic conversion script
Id: cif_fix_enum 1527 2010-12-29 10:47:43Z saulius 
;
_cod_original_cell_volume 3760.8(10)
_cod_original_sg_symbol_H-M P2(1)/c
_cod_database_code 7008442

loop_
_symmetry_equiv_pos_as_xyz
'x, y, z'
'-x, y+1/2, -z+1/2'
'-x, -y, -z'
'x, -y-1/2, z-1/2'

loop_
_atom_site_label
_atom_site_type_symbol
_atom_site_fract_x
_atom_site_fract_y
_atom_site_fract_z
_atom_site_U_iso_or_equiv
_atom_site_adp_type
_atom_site_occupancy
_atom_site_symmetry_multiplicity
_atom_site_calc_flag
_atom_site_refinement_flags
_atom_site_disorder_assembly
_atom_site_disorder_group
C133 C -0.1042(14) 0.8161(6) 0.3177(4) 0.038(3) Uani 1 1 d . . .
C132 C -0.0318(15) 0.7748(6) 0.3562(4) 0.044(3) Uani 1 1 d . . .
C134 C -0.1648(18) 0.8903(8) 0.3281(6) 0.063(4) Uani 1 1 d . . .
C135 C -0.1562(18) 0.9178(8) 0.3754(6) 0.065(4) Uani 1 1 d . . .
C136 C -0.0776(18) 0.8720(8) 0.4117(5) 0.061(4) Uani 1 1 d . . .
N131 N -0.0156(12) 0.8009(5) 0.4020(3) 0.046(2) Uani 1 1 d . . .
Tl1 Tl 0.71414(5) 0.61443(3) 0.334430(15) 0.03906(14) Uani 1 1 d . . .
Tl2 Tl 0.20348(5) 0.70692(3) 0.450735(16) 0.03891(14) Uani 1 1 d . . .
B1 B 0.7925(19) 0.5985(9) 0.1988(6) 0.055(4) Uani 1 1 d . . .
H1B H 0.8593 0.5591 0.2175 0.066 Uiso 1 1 calc R . .
H1A H 0.8139 0.5923 0.1633 0.066 Uiso 1 1 calc R . .
N101 N 0.6072(12) 0.5845(5) 0.2077(3) 0.042(2) Uani 1 1 d . . .
N102 N 0.5577(11) 0.5621(5) 0.2538(3) 0.036(2) Uani 1 1 d . . .
C103 C 0.3947(14) 0.5640(6) 0.2516(4) 0.039(3) Uani 1 1 d . . .
C104 C 0.3348(14) 0.5873(6) 0.2045(4) 0.041(3) Uani 1 1 d . . .
H104 H 0.2237 0.5935 0.1936 0.049 Uiso 1 1 calc R . .
C105 C 0.4744(15) 0.5993(6) 0.1773(4) 0.043(3) Uani 1 1 d . . .
H105 H 0.4765 0.6150 0.1437 0.052 Uiso 1 1 calc R . .
N111 N 0.2779(14) 0.4812(7) 0.3749(5) 0.071(3) Uani 1 1 d . . .
C112 C 0.3632(14) 0.4944(7) 0.3323(4) 0.043(3) Uani 1 1 d . . .
H112 H 0.4646 0.4682 0.3282 0.051 Uiso 1 1 calc R . .
C113 C 0.3036(13) 0.5450(6) 0.2955(4) 0.039(3) Uani 1 1 d . . .
C114 C 0.1552(16) 0.5802(7) 0.3044(5) 0.054(3) Uani 1 1 d . . .
H114 H 0.1119 0.6158 0.2802 0.065 Uiso 1 1 calc R . .
C115 C 0.0684(12) 0.5679(6) 0.3443(4) 0.037(3) Uani 1 1 d . . .
H115 H -0.0336 0.5935 0.3483 0.044 Uiso 1 1 calc R . .
C116 C 0.1274(15) 0.5201(7) 0.3770(4) 0.047(3) Uani 1 1 d . . .
H116 H 0.0635 0.5105 0.4050 0.057 Uiso 1 1 calc R . .
N121 N 0.8400(12) 0.6825(5) 0.2160(3) 0.043(2) Uani 1 1 d . . .
N122 N 0.8485(10) 0.7009(5) 0.2652(3) 0.032(2) Uani 1 1 d . . .
C123 C 0.8801(14) 0.7774(7) 0.2681(4) 0.042(3) Uani 1 1 d . . .
C124 C 0.8902(14) 0.8104(7) 0.2210(5) 0.051(3) Uani 1 1 d . . .
H124 H 0.9093 0.8639 0.2128 0.061 Uiso 1 1 calc R . .
C125 C 0.8657(15) 0.7470(8) 0.1889(5) 0.057(3) Uani 1 1 d . . .
H125 H 0.8670 0.7492 0.1539 0.068 Uiso 1 1 calc R . .
H132 H 0.0100 0.7240 0.3494 0.068 Uiso 1 1 d R . .
H134 H -0.2128 0.9217 0.3025 0.068 Uiso 1 1 d R . .
H135 H -0.2020 0.9673 0.3834 0.068 Uiso 1 1 d R . .
H136 H -0.0676 0.8919 0.4444 0.068 Uiso 1 1 d R . .
B2 B 0.2808(17) 0.8680(8) 0.5452(5) 0.041(3) Uani 1 1 d . . .
H2A H 0.2939 0.9124 0.5687 0.049 Uiso 1 1 calc R . .
H2B H 0.3590 0.8261 0.5554 0.049 Uiso 1 1 calc R . .
N1 N 0.3170(11) 0.8966(5) 0.4919(3) 0.038(2) Uani 1 1 d . . .
N2 N 0.3445(10) 0.8441(5) 0.4542(3) 0.0297(19) Uani 1 1 d . . .
C3 C 0.3629(13) 0.8874(6) 0.4137(4) 0.037(3) Uani 1 1 d . . .
C4 C 0.3452(14) 0.9672(6) 0.4248(4) 0.042(3) Uani 1 1 d . . .
H4 H 0.3507 1.0106 0.4028 0.051 Uiso 1 1 calc R . .
C5 C 0.3176(14) 0.9693(7) 0.4750(4) 0.042(3) Uani 1 1 d . . .
H5 H 0.3017 1.0155 0.4940 0.050 Uiso 1 1 calc R . .
N11 N 0.5041(11) 0.7407(6) 0.3226(3) 0.043(2) Uani 1 1 d . . .
C12 C 0.4749(13) 0.7795(6) 0.3637(4) 0.038(3) Uani 1 1 d . . .
H12 H 0.5121 0.7561 0.3939 0.045 Uiso 1 1 calc R . .
C13 C 0.3945(12) 0.8514(6) 0.3666(4) 0.034(2) Uani 1 1 d . . .
C14 C 0.3434(15) 0.8851(7) 0.3223(4) 0.046(3) Uani 1 1 d . . .
H14 H 0.2872 0.9341 0.3220 0.056 Uiso 1 1 calc R . .
C15 C 0.3745(16) 0.8473(8) 0.2789(5) 0.057(3) Uani 1 1 d . . .
H15 H 0.3411 0.8702 0.2482 0.069 Uiso 1 1 calc R . .
C16 C 0.4546(17) 0.7758(8) 0.2802(5) 0.058(4) Uani 1 1 d . . .
H16 H 0.4757 0.7503 0.2500 0.069 Uiso 1 1 calc R . .
N21 N 0.1006(11) 0.8356(5) 0.5459(3) 0.035(2) Uani 1 1 d . A .
N22 N 0.0554(11) 0.7646(5) 0.5271(3) 0.038(2) Uani 1 1 d . A .
C23 C -0.1030(13) 0.7582(5) 0.5308(4) 0.045(3) Uiso 1 1 d D . .
C24 C -0.1659(16) 0.8260(9) 0.5515(5) 0.060(4) Uani 1 1 d . A .
H24 H -0.2775 0.8371 0.5574 0.072 Uiso 1 1 calc R . .
C25 C -0.0311(16) 0.8744(8) 0.5618(4) 0.054(4) Uani 1 1 d . . .
H25 H -0.0321 0.9248 0.5771 0.065 Uiso 1 1 calc R A .
C1S C 0.2717(17) 0.7996(8) 0.1333(7) 0.082(5) Uani 1 1 d . . .
H2S H 0.2400 0.7717 0.1024 0.099 Uiso 1 1 calc R . .
H1S H 0.2240 0.7705 0.1610 0.099 Uiso 1 1 calc R . .
C36A C -0.4045(15) 0.5759(7) 0.4718(5) 0.027(5) Uiso 0.51(2) 1 d PG A 1
H36A H -0.4703 0.5347 0.4581 0.033 Uiso 0.51(2) 1 calc PR A 1
N31A N -0.4687(12) 0.6513(8) 0.4759(5) 0.054(6) Uiso 0.51(2) 1 d PG A 1
C32A C -0.3724(17) 0.7116(6) 0.4960(6) 0.051(7) Uiso 0.51(2) 1 d PG A 1
H32A H -0.4163 0.7632 0.4988 0.061 Uiso 0.51(2) 1 calc PR A 1
C33A C -0.2120(16) 0.6965(7) 0.5119(6) 0.033(6) Uiso 0.51(2) 1 d PGD A 1
C34A C -0.1477(12) 0.6210(8) 0.5079(5) 0.029(5) Uiso 0.51(2) 1 d PG A 1
H34A H -0.0381 0.6107 0.5188 0.035 Uiso 0.51(2) 1 calc PR A 1
C35A C -0.2440(15) 0.5608(6) 0.4878(6) 0.050(7) Uiso 0.51(2) 1 d PG A 1
H35A H -0.2001 0.5092 0.4850 0.060 Uiso 0.51(2) 1 calc PR A 1
C35B C -0.130(2) 0.5435(7) 0.4945(7) 0.048(7) Uiso 0.49(2) 1 d PG A 2
H35B H -0.0616 0.4982 0.4949 0.058 Uiso 0.49(2) 1 calc PR A 2
C36B C -0.290(2) 0.5387(7) 0.4754(8) 0.089(11) Uiso 0.49(2) 1 d PG A 2
H36B H -0.3307 0.4901 0.4628 0.107 Uiso 0.49(2) 1 calc PR A 2
N31B N -0.3895(18) 0.6050(10) 0.4748(7) 0.075(9) Uiso 0.49(2) 1 d PG A 2
C32B C -0.329(2) 0.6761(8) 0.4933(7) 0.059(8) Uiso 0.49(2) 1 d PG A 2
H32B H -0.3976 0.7215 0.4929 0.071 Uiso 0.49(2) 1 calc PR A 2
C33B C -0.169(2) 0.6809(7) 0.5124(7) 0.043(7) Uiso 0.49(2) 1 d PGD A 2
C34B C -0.0697(18) 0.6146(10) 0.5130(7) 0.067(9) Uiso 0.49(2) 1 d PG A 2
H34B H 0.0396 0.6179 0.5260 0.081 Uiso 0.49(2) 1 calc PR A 2
Cl1S Cl 0.4881(5) 0.7993(2) 0.14095(16) 0.0764(11) Uani 1 1 d . . .
Cl2S Cl 0.1917(6) 0.8943(3) 0.13127(19) 0.0973(15) Uani 1 1 d . . .

loop_
_atom_site_aniso_label
_atom_site_aniso_U_11
_atom_site_aniso_U_22
_atom_site_aniso_U_33
_atom_site_aniso_U_23
_atom_site_aniso_U_13
_atom_site_aniso_U_12
C133 0.052(7) 0.020(5) 0.042(7) -0.008(5) -0.002(6) -0.001(5)
C132 0.057(8) 0.033(7) 0.040(7) -0.002(5) -0.005(6) 0.001(5)
C134 0.072(10) 0.044(8) 0.072(10) -0.002(7) -0.010(8) 0.014(7)
C135 0.086(11) 0.043(8) 0.065(10) -0.026(7) -0.017(8) 0.014(7)
C136 0.076(10) 0.062(9) 0.045(8) -0.023(7) 0.000(7) -0.007(7)
N131 0.070(7) 0.036(6) 0.031(5) -0.009(4) -0.006(5) 0.001(5)
Tl1 0.0487(3) 0.0405(3) 0.0281(2) 0.00005(19) 0.00349(19) 0.0022(2)
Tl2 0.0412(3) 0.0331(2) 0.0423(3) -0.0022(2) -0.00084(19) 0.00397(19)
B1 0.063(10) 0.054(10) 0.049(9) -0.016(7) 0.025(8) -0.012(7)
N101 0.054(6) 0.042(6) 0.029(5) -0.017(4) 0.006(5) -0.011(5)
N102 0.054(6) 0.029(5) 0.026(5) -0.003(4) 0.007(4) -0.005(4)
C103 0.045(7) 0.032(6) 0.039(7) -0.010(5) 0.003(5) 0.004(5)
C104 0.046(7) 0.036(7) 0.041(7) -0.010(5) -0.003(6) 0.002(5)
C105 0.061(8) 0.037(7) 0.032(6) -0.015(5) -0.006(6) -0.007(6)
N111 0.061(7) 0.064(8) 0.089(9) -0.017(7) 0.017(7) 0.009(6)
C112 0.045(7) 0.042(7) 0.042(7) 0.000(6) 0.006(6) 0.007(5)
C113 0.032(6) 0.035(7) 0.050(7) -0.010(5) 0.004(5) -0.003(5)
C114 0.067(9) 0.043(8) 0.052(8) -0.005(6) -0.010(7) 0.005(7)
C115 0.027(6) 0.034(6) 0.050(7) 0.012(6) 0.016(5) 0.012(5)
C116 0.059(8) 0.037(7) 0.048(8) -0.008(6) 0.034(6) -0.009(6)
N121 0.061(6) 0.041(6) 0.028(5) -0.005(4) 0.002(5) -0.003(5)
N122 0.042(5) 0.033(5) 0.022(5) -0.001(4) -0.001(4) 0.001(4)
C123 0.049(7) 0.039(7) 0.037(7) 0.002(5) -0.003(5) 0.001(5)
C124 0.049(7) 0.050(8) 0.054(8) 0.020(6) -0.004(6) -0.014(6)
C125 0.060(8) 0.056(9) 0.054(8) 0.009(7) -0.015(7) -0.018(7)
B2 0.058(9) 0.031(7) 0.035(8) -0.002(6) 0.009(6) 0.004(6)
N1 0.042(5) 0.034(5) 0.040(6) -0.009(4) 0.005(4) 0.001(4)
N2 0.038(5) 0.024(4) 0.027(5) -0.003(4) -0.002(4) 0.006(4)
C3 0.032(6) 0.037(6) 0.041(7) 0.005(5) -0.004(5) 0.001(5)
C4 0.057(7) 0.025(6) 0.046(7) 0.004(5) 0.011(6) -0.006(5)
C5 0.058(7) 0.030(6) 0.038(7) 0.001(5) 0.001(6) -0.005(5)
N11 0.042(6) 0.053(6) 0.035(6) -0.005(5) 0.003(4) 0.007(5)
C12 0.036(6) 0.049(7) 0.029(6) -0.001(5) 0.009(5) 0.013(5)
C13 0.033(6) 0.034(6) 0.036(6) 0.005(5) 0.006(5) 0.004(5)
C14 0.058(8) 0.046(7) 0.036(7) 0.011(6) -0.004(6) 0.005(6)
C15 0.077(9) 0.051(8) 0.044(8) 0.018(7) 0.004(7) 0.005(7)
C16 0.090(10) 0.056(9) 0.028(7) -0.003(6) 0.003(7) 0.004(7)
N21 0.053(6) 0.034(5) 0.020(5) 0.004(4) 0.008(4) 0.012(4)
N22 0.048(6) 0.032(5) 0.034(5) -0.007(4) 0.001(4) 0.005(4)
C24 0.044(8) 0.077(10) 0.059(9) 0.014(7) 0.023(7) 0.018(7)
C25 0.058(8) 0.065(9) 0.041(8) 0.008(6) 0.022(6) 0.010(7)
C1S 0.056(9) 0.063(10) 0.126(15) -0.036(10) -0.006(9) -0.006(8)
Cl1S 0.072(2) 0.059(2) 0.098(3) -0.016(2) -0.005(2) -0.0058(19)
Cl2S 0.100(3) 0.078(3) 0.113(4) 0.004(3) -0.004(3) 0.031(2)

loop_
_atom_type_symbol
_atom_type_description
_atom_type_scat_dispersion_real
_atom_type_scat_dispersion_imag
_atom_type_scat_source
C C 0.0033 0.0016 'International Tables Vol C Tables 4.2.6.8 and 6.1.1.4'
H H 0.0000 0.0000 'International Tables Vol C Tables 4.2.6.8 and 6.1.1.4'
B B 0.0013 0.0007 'International Tables Vol C Tables 4.2.6.8 and 6.1.1.4'
N N 0.0061 0.0033 'International Tables Vol C Tables 4.2.6.8 and 6.1.1.4'
Tl Tl -2.8358 9.6688 'International Tables Vol C Tables 4.2.6.8 and 6.1.1.4'
Cl Cl 0.1484 0.1585 'International Tables Vol C Tables 4.2.6.8 and 6.1.1.4'

loop_
_geom_angle_atom_site_label_1
_geom_angle_atom_site_label_2
_geom_angle_atom_site_label_3
_geom_angle
_geom_angle_site_symmetry_1
_geom_angle_site_symmetry_3
_geom_angle_publ_flag
C132 C133 C134 117.3(11) . . ?
C132 C133 C123 118.5(9) . 1_455 ?
C134 C133 C123 124.2(11) . 1_455 ?
N131 C132 C133 124.6(10) . . ?
N131 C132 H132 117.6 . . ?
C133 C132 H132 117.8 . . ?
C135 C134 C133 119.7(13) . . ?
C135 C134 H134 120.2 . . ?
C133 C134 H134 120.1 . . ?
C134 C135 C136 118.7(12) . . ?
C134 C135 H135 120.7 . . ?
C136 C135 H135 120.6 . . ?
N131 C136 C135 122.2(12) . . ?
N131 C136 H136 118.9 . . ?
C135 C136 H136 118.9 . . ?
C132 N131 C136 117.5(11) . . ?
C132 N131 Tl2 107.6(7) . . ?
C136 N131 Tl2 133.1(8) . . ?
N102 Tl1 N122 78.5(3) . . ?
N102 Tl1 N11 83.4(3) . . ?
N122 Tl1 N11 76.0(3) . . ?
N2 Tl2 N22 81.5(3) . . ?
N2 Tl2 N131 76.9(3) . . ?
N22 Tl2 N131 81.4(3) . . ?
N121 B1 N101 109.1(10) . . ?
N121 B1 H1B 109.9 . . ?
N101 B1 H1B 109.9 . . ?
N121 B1 H1A 109.9 . . ?
N101 B1 H1A 109.9 . . ?
H1B B1 H1A 108.3 . . ?
C105 N101 N102 110.3(9) . . ?
C105 N101 B1 129.5(11) . . ?
N102 N101 B1 119.9(10) . . ?
C103 N102 N101 106.1(9) . . ?
C103 N102 Tl1 118.7(7) . . ?
N101 N102 Tl1 120.5(6) . . ?
N102 C103 C104 111.2(10) . . ?
N102 C103 C113 119.7(10) . . ?
C104 C103 C113 129.1(11) . . ?
C105 C104 C103 104.9(10) . . ?
C105 C104 H104 127.6 . . ?
C103 C104 H104 127.6 . . ?
N101 C105 C104 107.5(10) . . ?
N101 C105 H105 126.2 . . ?
C104 C105 H105 126.2 . . ?
C112 N111 C116 115.2(11) . . ?
N111 C112 C113 121.5(11) . . ?
N111 C112 H112 119.2 . . ?
C113 C112 H112 119.2 . . ?
C114 C113 C112 115.4(11) . . ?
C114 C113 C103 121.4(11) . . ?
C112 C113 C103 123.0(10) . . ?
C115 C114 C113 124.7(12) . . ?
C115 C114 H114 117.6 . . ?
C113 C114 H114 117.6 . . ?
C116 C115 C114 117.7(10) . . ?
C116 C115 H115 121.2 . . ?
C114 C115 H115 121.2 . . ?
C115 C116 N111 125.3(11) . . ?
C115 C116 H116 117.3 . . ?
N111 C116 H116 117.3 . . ?
C125 N121 N122 110.1(9) . . ?
C125 N121 B1 129.1(11) . . ?
N122 N121 B1 120.6(9) . . ?
C123 N122 N121 106.6(9) . . ?
C123 N122 Tl1 125.8(7) . . ?
N121 N122 Tl1 123.7(6) . . ?
N122 C123 C124 110.8(11) . . ?
N122 C123 C133 119.6(10) . 1_655 ?
C124 C123 C133 129.6(11) . 1_655 ?
C125 C124 C123 104.4(11) . . ?
C125 C124 H124 127.8 . . ?
C123 C124 H124 127.8 . . ?
N121 C125 C124 108.0(11) . . ?
N121 C125 H125 126.0 . . ?
C124 C125 H125 126.0 . . ?
N1 B2 N21 109.1(10) . . ?
N1 B2 H2A 109.9 . . ?
N21 B2 H2A 109.9 . . ?
N1 B2 H2B 109.9 . . ?
N21 B2 H2B 109.9 . . ?
H2A B2 H2B 108.3 . . ?
C5 N1 N2 110.2(9) . . ?
C5 N1 B2 128.0(9) . . ?
N2 N1 B2 121.7(9) . . ?
C3 N2 N1 106.3(8) . . ?
C3 N2 Tl2 121.7(7) . . ?
N1 N2 Tl2 121.5(6) . . ?
N2 C3 C4 110.0(10) . . ?
N2 C3 C13 121.6(10) . . ?
C4 C3 C13 128.4(10) . . ?
C5 C4 C3 104.9(10) . . ?
C5 C4 H4 127.6 . . ?
C3 C4 H4 127.6 . . ?
N1 C5 C4 108.7(10) . . ?
N1 C5 H5 125.7 . . ?
C4 C5 H5 125.7 . . ?
C12 N11 C16 116.2(10) . . ?
C12 N11 Tl1 114.8(7) . . ?
C16 N11 Tl1 127.7(8) . . ?
N11 C12 C13 125.8(11) . . ?
N11 C12 H12 117.1 . . ?
C13 C12 H12 117.1 . . ?
C14 C13 C12 116.3(10) . . ?
C14 C13 C3 122.4(10) . . ?
C12 C13 C3 121.3(10) . . ?
C15 C14 C13 119.6(11) . . ?
C15 C14 H14 120.2 . . ?
C13 C14 H14 120.2 . . ?
C14 C15 C16 119.3(12) . . ?
C14 C15 H15 120.3 . . ?
C16 C15 H15 120.3 . . ?
N11 C16 C15 122.8(12) . . ?
N11 C16 H16 118.6 . . ?
C15 C16 H16 118.6 . . ?
C25 N21 N22 110.3(10) . . ?
C25 N21 B2 126.2(10) . . ?
N22 N21 B2 123.4(8) . . ?
C23 N22 N21 107.6(8) . . ?
C23 N22 Tl2 121.1(7) . . ?
N21 N22 Tl2 120.2(6) . . ?
N22 C23 C24 110.1(9) . . ?
N22 C23 C33A 128.8(11) . . ?
C24 C23 C33A 120.6(12) . . ?
N22 C23 C33B 113.3(12) . . ?
C24 C23 C33B 136.6(13) . . ?
C33A C23 C33B 16.9(9) . . ?
C23 C24 C25 105.7(10) . . ?
C23 C24 H24 127.2 . . ?
C25 C24 H24 127.2 . . ?
N21 C25 C24 106.3(12) . . ?
N21 C25 H25 126.8 . . ?
C24 C25 H25 126.8 . . ?
Cl2S C1S Cl1S 112.3(8) . . ?
Cl2S C1S H2S 109.1 . . ?
Cl1S C1S H2S 109.1 . . ?
Cl2S C1S H1S 109.1 . . ?
Cl1S C1S H1S 109.1 . . ?
H2S C1S H1S 107.9 . . ?
N31A C36A C35A 120.0 . . ?
N31A C36A H36A 120.0 . . ?
C35A C36A H36A 120.0 . . ?
C36A N31A C32A 120.0 . . ?
C33A C32A N31A 120.0 . . ?
C33A C32A H32A 120.0 . . ?
N31A C32A H32A 120.0 . . ?
C34A C33A C32A 120.0 . . ?
C34A C33A C23 117.6(11) . . ?
C32A C33A C23 122.3(11) . . ?
C33A C34A C35A 120.0 . . ?
C33A C34A H34A 120.0 . . ?
C35A C34A H34A 120.0 . . ?
C34A C35A C36A 120.0 . . ?
C34A C35A H35A 120.0 . . ?
C36A C35A H35A 120.0 . . ?
C36B C35B C34B 120.0 . . ?
C36B C35B H35B 120.0 . . ?
C34B C35B H35B 120.0 . . ?
N31B C36B C35B 120.0 . . ?
N31B C36B H36B 120.0 . . ?
C35B C36B H36B 120.0 . . ?
C36B N31B C32B 120.0 . . ?
C33B C32B N31B 120.0 . . ?
C33B C32B H32B 120.0 . . ?
N31B C32B H32B 120.0 . . ?
C32B C33B C34B 120.0 . . ?
C32B C33B C23 120.0(13) . . ?
C34B C33B C23 120.0(13) . . ?
C33B C34B C35B 120.0 . . ?
C33B C34B H34B 120.0 . . ?
C35B C34B H34B 120.0 . . ?

loop_
_geom_bond_atom_site_label_1
_geom_bond_atom_site_label_2
_geom_bond_distance
_geom_bond_site_symmetry_2
_geom_bond_publ_flag
C133 C132 1.373(15) . ?
C133 C134 1.387(16) . ?
C133 C123 1.501(15) 1_455 ?
C132 N131 1.324(14) . ?
C132 H132 0.9482 . ?
C134 C135 1.364(19) . ?
C134 H134 0.9507 . ?
C135 C136 1.394(19) . ?
C135 H135 0.9487 . ?
C136 N131 1.338(16) . ?
C136 H136 0.9508 . ?
N131 Tl2 2.708(10) . ?
Tl1 N102 2.648(9) . ?
Tl1 N122 2.653(8) . ?
Tl1 N11 2.758(9) . ?
Tl2 N2 2.599(8) . ?
Tl2 N22 2.624(8) . ?
B1 N121 1.546(16) . ?
B1 N101 1.559(16) . ?
B1 H1B 0.9900 . ?
B1 H1A 0.9900 . ?
N101 C105 1.363(14) . ?
N101 N102 1.382(11) . ?
N102 C103 1.331(13) . ?
C103 C104 1.410(15) . ?
C103 C113 1.462(15) . ?
C104 C105 1.395(15) . ?
C104 H104 0.9500 . ?
C105 H105 0.9500 . ?
N111 C112 1.389(15) . ?
N111 C116 1.399(15) . ?
C112 C113 1.393(15) . ?
C112 H112 0.9500 . ?
C113 C114 1.380(16) . ?
C114 C115 1.331(16) . ?
C114 H114 0.9500 . ?
C115 C116 1.285(15) . ?
C115 H115 0.9500 . ?
C116 H116 0.9500 . ?
N121 C125 1.342(15) . ?
N121 N122 1.369(11) . ?
N122 C123 1.325(13) . ?
C123 C124 1.400(16) . ?
C123 C133 1.501(15) 1_655 ?
C124 C125 1.395(17) . ?
C124 H124 0.9500 . ?
C125 H125 0.9500 . ?
B2 N1 1.564(15) . ?
B2 N21 1.571(16) . ?
B2 H2A 0.9900 . ?
B2 H2B 0.9900 . ?
N1 C5 1.317(13) . ?
N1 N2 1.381(11) . ?
N2 C3 1.334(13) . ?
C3 C4 1.398(14) . ?
C3 C13 1.448(15) . ?
C4 C5 1.389(15) . ?
C4 H4 0.9500 . ?
C5 H5 0.9500 . ?
N11 C12 1.322(13) . ?
N11 C16 1.345(15) . ?
C12 C13 1.391(14) . ?
C12 H12 0.9500 . ?
C13 C14 1.381(15) . ?
C14 C15 1.375(17) . ?
C14 H14 0.9500 . ?
C15 C16 1.378(17) . ?
C15 H15 0.9500 . ?
C16 H16 0.9500 . ?
N21 C25 1.346(14) . ?
N21 N22 1.356(12) . ?
N22 C23 1.306(13) . ?
C23 C24 1.388(16) . ?
C23 C33A 1.456(5) . ?
C23 C33B 1.500(5) . ?
C24 C25 1.395(18) . ?
C24 H24 0.9500 . ?
C25 H25 0.9500 . ?
C1S Cl2S 1.736(14) . ?
C1S Cl1S 1.772(14) . ?
C1S H2S 0.9900 . ?
C1S H1S 0.9900 . ?
C36A N31A 1.3900 . ?
C36A C35A 1.3900 . ?
C36A H36A 0.9500 . ?
N31A C32A 1.3900 . ?
C32A C33A 1.3900 . ?
C32A H32A 0.9500 . ?
C33A C34A 1.3900 . ?
C34A C35A 1.3900 . ?
C34A H34A 0.9500 . ?
C35A H35A 0.9500 . ?
C35B C36B 1.3900 . ?
C35B C34B 1.3900 . ?
C35B H35B 0.9500 . ?
C36B N31B 1.3900 . ?
C36B H36B 0.9500 . ?
N31B C32B 1.3900 . ?
C32B C33B 1.3900 . ?
C32B H32B 0.9500 . ?
C33B C34B 1.3900 . ?
C34B H34B 0.9500 . ?
